data_4072164
loop_
_publ_author_name
'Wolf, Joffrey'
'Poli, Rinaldo'
'Xie, Jian-Hua'
'Nichols, Jason'
'Xi, Bin'
'Zavalij, Peter'
'Doyle, Michael P.'

_publ_section_title
;
 Removal of Metal&#x2212;Metal Bonding in a Dimetallic Paddlewheel
 Complex: Molecular and Electronic Structure of Bis(phenyl) Dirhodium(III)
 Carboxamidate Compounds
;
_journal_issue 22
_journal_name_full Organometallics
_journal_page_first 5836
_journal_paper_doi 10.1021/om800631b
_journal_volume 27
_journal_year 2008
_chemical_formula_moiety 'C20 H36 N4 O6 Rh2, B F4'
_chemical_formula_sum 'C20 H36 B F4 N4 O6 Rh2'
_chemical_formula_weight 721.16
_chemical_name_systematic
; 
Tetrakis-\m-(valerolactamate)-bis(hydrate)dirhodium(II,III) tetrafluoroborate 
;
_space_group_IT_number 15
_symmetry_cell_setting monoclinic
_symmetry_space_group_name_Hall '-C 2yc'
_symmetry_space_group_name_H-M 'C 1 2/c 1'
_atom_sites_solution_hydrogens geom
_atom_sites_solution_primary direct
_atom_sites_solution_secondary difmap
_audit_creation_method 'SHELXL-97 & ZCIF'
_cell_angle_alpha 90.00
_cell_angle_beta 110.8230(10)
_cell_angle_gamma 90.00
_cell_formula_units_Z 4
_cell_length_a 12.4694(6)
_cell_length_b 17.4131(8)
_cell_length_c 13.4049(6)
_cell_measurement_reflns_used 6023
_cell_measurement_temperature 220(2)
_cell_measurement_theta_max 29.0
_cell_measurement_theta_min 2.2
_cell_volume 2720.5(2)
_computing_cell_refinement 'SAINT (Bruker, 1999)'
_computing_data_collection 'SMART (Bruker, 1999)'
_computing_data_reduction SAINT
_computing_molecular_graphics 'XSHEL (Bruker, 1999)'
_computing_publication_material SHELXL-97
_computing_structure_refinement 'SHELXL-97 (Sheldrick, 1997)'
_computing_structure_solution 'SHELXS-97 (Sheldrick, 1990)'
_diffrn_ambient_temperature 220(2)
_diffrn_detector 'CCD area detector'
_diffrn_detector_area_resol_mean 8.33
_diffrn_detector_type 'Bruker Smart1000'
_diffrn_measured_fraction_theta_full 0.997
_diffrn_measured_fraction_theta_max 0.997
_diffrn_measurement_details 606,606,606
_diffrn_measurement_device_type 'three-circle diffractometer'
_diffrn_measurement_method '\w scans'
_diffrn_measurement_specimen_support 'glass capillary'
_diffrn_orient_matrix_type standard
_diffrn_orient_matrix_UB_11 0.0735341
_diffrn_orient_matrix_UB_12 -0.0292911
_diffrn_orient_matrix_UB_13 0.0188893
_diffrn_orient_matrix_UB_21 0.0434919
_diffrn_orient_matrix_UB_22 0.0464791
_diffrn_orient_matrix_UB_23 0.0365240
_diffrn_orient_matrix_UB_31 -0.0079399
_diffrn_orient_matrix_UB_32 -0.0167251
_diffrn_orient_matrix_UB_33 0.0684057
_diffrn_radiation_monochromator graphite
_diffrn_radiation_source 'fine-focus sealed tube'
_diffrn_radiation_type MoK\a
_diffrn_radiation_wavelength 0.71073
_diffrn_reflns_av_R_equivalents 0.0283
_diffrn_reflns_av_sigmaI/netI 0.0237
_diffrn_reflns_limit_h_max 16
_diffrn_reflns_limit_h_min -16
_diffrn_reflns_limit_k_max 22
_diffrn_reflns_limit_k_min -22
_diffrn_reflns_limit_l_max 17
_diffrn_reflns_limit_l_min -17
_diffrn_reflns_number 11969
_diffrn_reflns_theta_full 27.50
_diffrn_reflns_theta_max 27.50
_diffrn_reflns_theta_min 2.25
_diffrn_source_current 30
_diffrn_source_voltage 50
_diffrn_standards_decay_% 0.00
_exptl_absorpt_coefficient_mu 1.282
_exptl_absorpt_correction_T_max 0.940
_exptl_absorpt_correction_T_min 0.808
_exptl_absorpt_correction_type multi-scan
_exptl_absorpt_process_details 'SADABS (Sheldrick, 1996)'
_exptl_crystal_colour black
_exptl_crystal_density_diffrn 1.761
_exptl_crystal_density_method not-measured
_exptl_crystal_description needle
_exptl_crystal_F_000 1452
_exptl_crystal_id 'Doyle/Wolf WJ482(2)'
_exptl_crystal_size_max 0.235
_exptl_crystal_size_mid 0.065
_exptl_crystal_size_min 0.048
_refine_diff_density_max 0.711
_refine_diff_density_min -0.584
_refine_diff_density_rms 0.074
_refine_ls_extinction_method none
_refine_ls_goodness_of_fit_ref 1.000
_refine_ls_hydrogen_treatment constr
_refine_ls_matrix_type full
_refine_ls_number_parameters 211
_refine_ls_number_reflns 3122
_refine_ls_number_restraints 23
_refine_ls_restrained_S_all 1.005
_refine_ls_R_factor_all 0.0294
_refine_ls_R_factor_gt 0.0242
_refine_ls_shift/su_max 0.002
_refine_ls_shift/su_mean 0.000
_refine_ls_structure_factor_coef Fsqd
_refine_ls_weighting_details 'w=1/[\s^2^(Fo^2^)+(0.01P)^2^+8.84P], P=(max(Fo^2^,0)+2Fc^2^)/3'
_refine_ls_weighting_scheme calc
_refine_ls_wR_factor_gt 0.0527
_refine_ls_wR_factor_ref 0.0544
_reflns_number_gt 2719
_reflns_number_total 3122
_reflns_threshold_expression >2sigma(I)
_cod_data_source_file om800631b_si_002.cif
_cod_data_source_block 2b'
_cod_depositor_comments
;
The following automatic conversions were performed:

'_symmetry_cell_setting' value 'Monoclinic' changed to 'monoclinic'
according to /home/saulius/struct/CIF-dictionaries/cif_core.dic
dictionary named 'cif_core.dic' version 2.4.1 from 2010-06-29.

Automatic conversion script
Id: cif_fix_values 1715 2011-07-08 13:25:40Z adriana 
;
_cod_original_sg_symbol_H-M C2/c
_cod_database_code 4072164
_diffrn_measurement_total_frames-ccd 1818
_diffrn_measurement_frame_width-ccd 0.3
_diffrn_detector_distance-ccd 4.940
_diffrn_measurement_frame_time-ccd 33
_diffrn_measurement_total_time-ccd 20.28
_diffrn_measurement_frame_size-ccd 512

loop_
_symmetry_equiv_pos_as_xyz
'x, y, z'
'-x, y, -z+1/2'
'x+1/2, y+1/2, z'
'-x+1/2, y+1/2, -z+1/2'
'-x, -y, -z'
'x, -y, z-1/2'
'-x+1/2, -y+1/2, -z'
'x+1/2, -y+1/2, z-1/2'

loop_
_atom_site_label
_atom_site_type_symbol
_atom_site_fract_x
_atom_site_fract_y
_atom_site_fract_z
_atom_site_U_iso_or_equiv
_atom_site_adp_type
_atom_site_occupancy
_atom_site_symmetry_multiplicity
_atom_site_calc_flag
_atom_site_refinement_flags
Rh1 Rh 0.538346(15) 0.045836(10) 0.569876(13) 0.02223(6) Uani 1 1 d .
O1 O 0.60785(14) -0.03991(9) 0.39775(12) 0.0257(3) Uani 1 1 d .
N1 N 0.68152(17) 0.04506(11) 0.53393(15) 0.0264(4) Uani 1 1 d .
C11 C 0.6898(2) 0.00443(13) 0.45503(18) 0.0259(5) Uani 1 1 d .
C12 C 0.7946(2) 0.00492(16) 0.4237(2) 0.0340(6) Uani 1 1 d .
H12A H 0.7702 0.0111 0.3461 0.050(9) Uiso 1 1 calc R
H12B H 0.8334 -0.0448 0.4422 0.047(9) Uiso 1 1 calc R
C13 C 0.8792(2) 0.06798(18) 0.4771(2) 0.0431(7) Uani 1 1 d .
H13A H 0.9530 0.0577 0.4693 0.046(8) Uiso 1 1 calc R
H13B H 0.8504 0.1175 0.4434 0.071(11) Uiso 1 1 calc R
C14 C 0.8942(3) 0.0707(2) 0.5927(2) 0.0481(7) Uani 1 1 d .
H14A H 0.9519 0.1094 0.6293 0.064(10) Uiso 1 1 calc R
H14B H 0.9208 0.0207 0.6259 0.067(11) Uiso 1 1 calc R
C15 C 0.7789(2) 0.09100(18) 0.6033(2) 0.0430(7) Uani 1 1 d .
H15A H 0.7855 0.0836 0.6777 0.058(10) Uiso 1 1 calc R
H15B H 0.7628 0.1455 0.5860 0.039(8) Uiso 1 1 calc R
O2 O 0.39835(14) 0.04064(9) 0.32593(13) 0.0270(3) Uani 1 1 d .
N2 N 0.46417(17) 0.12773(11) 0.46088(16) 0.0275(4) Uani 1 1 d .
C21 C 0.4085(2) 0.11018(13) 0.36139(18) 0.0275(5) Uani 1 1 d .
C22 C 0.3524(2) 0.16895(15) 0.2773(2) 0.0373(6) Uani 1 1 d .
H22A H 0.2692 0.1614 0.2521 0.042(8) Uiso 1 1 calc R
H22B H 0.3773 0.1605 0.2166 0.046(8) Uiso 1 1 calc R
C23 C 0.3793(3) 0.25127(17) 0.3152(2) 0.0532(8) Uani 1 1 d .
H23A H 0.4558 0.2654 0.3164 0.058(10) Uiso 1 1 calc R
H23B H 0.3232 0.2861 0.2663 0.068(11) Uiso 1 1 calc R
C24 C 0.3747(3) 0.25809(18) 0.4245(2) 0.0550(9) Uani 1 1 d .
H24A H 0.2981 0.2437 0.4228 0.069(12) Uiso 1 1 calc R
H24B H 0.3890 0.3115 0.4487 0.072(11) Uiso 1 1 calc R
C25 C 0.4639(3) 0.20626(15) 0.5020(2) 0.0446(7) Uani 1 1 d .
H25A H 0.5400 0.2290 0.5177 0.039(8) Uiso 1 1 calc R
H25B H 0.4491 0.2036 0.5690 0.047(9) Uiso 1 1 calc R
O3 O 0.61446(16) 0.12083(10) 0.72055(13) 0.0313(4) Uani 1 1 d D
H31 H 0.613(3) 0.0895(14) 0.770(2) 0.074(12) Uiso 1 1 d D
H32 H 0.602(2) 0.1693(6) 0.723(2) 0.041(8) Uiso 1 1 d D
B1 B 0.5000 0.3251(2) 0.7500 0.0475(11) Uani 1 2 d SDU
F1 F 0.5425(15) 0.3606(9) 0.8455(10) 0.108(5) Uani 0.50 1 d PDU
F2 F 0.5852(7) 0.2818(8) 0.7334(12) 0.063(2) Uani 0.50 1 d PDU
F3 F 0.4549(11) 0.3761(9) 0.6697(10) 0.095(4) Uani 0.50 1 d PDU
F4 F 0.4175(10) 0.2729(8) 0.7512(14) 0.087(4) Uani 0.50 1 d PDU

loop_
_atom_site_aniso_label
_atom_site_aniso_U_11
_atom_site_aniso_U_22
_atom_site_aniso_U_33
_atom_site_aniso_U_23
_atom_site_aniso_U_13
_atom_site_aniso_U_12
Rh1 0.02650(10) 0.02056(9) 0.01899(9) -0.00214(7) 0.00733(7) -0.00177(7)
O1 0.0271(8) 0.0287(8) 0.0218(8) -0.0046(6) 0.0092(6) -0.0028(7)
N1 0.0267(10) 0.0281(10) 0.0246(9) -0.0044(8) 0.0092(8) -0.0043(8)
C11 0.0278(12) 0.0264(11) 0.0224(11) 0.0013(9) 0.0074(9) 0.0000(9)
C12 0.0308(13) 0.0405(15) 0.0326(13) -0.0046(11) 0.0137(11) -0.0010(11)
C13 0.0305(14) 0.0525(18) 0.0483(17) -0.0061(14) 0.0163(12) -0.0063(13)
C14 0.0382(15) 0.058(2) 0.0443(16) -0.0108(14) 0.0103(13) -0.0126(14)
C15 0.0361(15) 0.0521(18) 0.0428(16) -0.0210(13) 0.0166(12) -0.0171(13)
O2 0.0299(9) 0.0216(8) 0.0274(8) -0.0017(6) 0.0074(7) 0.0008(7)
N2 0.0311(10) 0.0184(9) 0.0313(10) -0.0049(8) 0.0089(8) -0.0003(8)
C21 0.0317(12) 0.0269(12) 0.0253(11) 0.0027(9) 0.0118(10) 0.0017(10)
C22 0.0464(16) 0.0339(14) 0.0267(12) 0.0071(10) 0.0068(11) 0.0072(12)
C23 0.080(2) 0.0316(15) 0.0428(17) 0.0096(12) 0.0153(16) 0.0093(15)
C24 0.082(3) 0.0328(16) 0.0459(18) 0.0016(13) 0.0180(17) 0.0169(16)
C25 0.069(2) 0.0238(13) 0.0342(14) -0.0032(11) 0.0094(14) 0.0041(13)
O3 0.0432(10) 0.0268(9) 0.0246(8) -0.0038(7) 0.0127(8) -0.0051(8)
B1 0.059(3) 0.033(2) 0.058(3) 0.000 0.031(3) 0.000
F1 0.212(11) 0.059(6) 0.075(3) -0.028(4) 0.079(5) -0.023(5)
F2 0.047(3) 0.060(5) 0.081(4) -0.033(4) 0.020(3) -0.012(3)
F3 0.116(7) 0.063(6) 0.118(7) 0.050(6) 0.058(5) 0.027(4)
F4 0.093(6) 0.050(4) 0.132(10) 0.015(4) 0.056(5) -0.015(4)

loop_
_atom_type_symbol
_atom_type_description
_atom_type_scat_dispersion_real
_atom_type_scat_dispersion_imag
_atom_type_scat_source
C C 0.0033 0.0016 'International Tables Vol C Tables 4.2.6.8 and 6.1.1.4'
H H 0.0000 0.0000 'International Tables Vol C Tables 4.2.6.8 and 6.1.1.4'
B B 0.0013 0.0007 'International Tables Vol C Tables 4.2.6.8 and 6.1.1.4'
N N 0.0061 0.0033 'International Tables Vol C Tables 4.2.6.8 and 6.1.1.4'
O O 0.0106 0.0060 'International Tables Vol C Tables 4.2.6.8 and 6.1.1.4'
F F 0.0171 0.0103 'International Tables Vol C Tables 4.2.6.8 and 6.1.1.4'
Rh Rh -1.1178 0.9187 'International Tables Vol C Tables 4.2.6.8 and 6.1.1.4'

loop_
_geom_angle_atom_site_label_1
_geom_angle_atom_site_label_2
_geom_angle_atom_site_label_3
_geom_angle
_geom_angle_site_symmetry_1
_geom_angle_site_symmetry_3
N1 Rh1 O2 89.93(7) . 5_656
N1 Rh1 N2 92.80(8) . .
O2 Rh1 N2 175.71(7) 5_656 .
N1 Rh1 O1 176.42(7) . 5_656
O2 Rh1 O1 88.51(7) 5_656 5_656
N2 Rh1 O1 88.58(7) . 5_656
N1 Rh1 O3 95.15(7) . .
O2 Rh1 O3 83.01(6) 5_656 .
N2 Rh1 O3 100.03(7) . .
O1 Rh1 O3 87.86(6) 5_656 .
N1 Rh1 Rh1 87.11(5) . 5_656
O2 Rh1 Rh1 89.61(5) 5_656 5_656
N2 Rh1 Rh1 87.23(5) . 5_656
O1 Rh1 Rh1 89.66(4) 5_656 5_656
O3 Rh1 Rh1 172.27(5) . 5_656
C11 O1 Rh1 119.08(14) . 5_656
C11 N1 C15 121.3(2) . .
C11 N1 Rh1 122.07(16) . .
C15 N1 Rh1 116.64(15) . .
O1 C11 N1 122.0(2) . .
O1 C11 C12 114.7(2) . .
N1 C11 C12 123.2(2) . .
C11 C12 C13 113.5(2) . .
C11 C12 H12A 108.9 . .
C13 C12 H12A 108.9 . .
C11 C12 H12B 108.9 . .
C13 C12 H12B 108.9 . .
H12A C12 H12B 107.7 . .
C14 C13 C12 108.8(2) . .
C14 C13 H13A 109.9 . .
C12 C13 H13A 109.9 . .
C14 C13 H13B 109.9 . .
C12 C13 H13B 109.9 . .
H13A C13 H13B 108.3 . .
C13 C14 C15 109.1(2) . .
C13 C14 H14A 109.9 . .
C15 C14 H14A 109.9 . .
C13 C14 H14B 109.9 . .
C15 C14 H14B 109.9 . .
H14A C14 H14B 108.3 . .
N1 C15 C14 113.9(2) . .
N1 C15 H15A 108.8 . .
C14 C15 H15A 108.8 . .
N1 C15 H15B 108.8 . .
C14 C15 H15B 108.8 . .
H15A C15 H15B 107.7 . .
C21 O2 Rh1 118.89(14) . 5_656
C21 N2 C25 121.9(2) . .
C21 N2 Rh1 121.10(16) . .
C25 N2 Rh1 116.53(16) . .
O2 C21 N2 123.0(2) . .
O2 C21 C22 113.9(2) . .
N2 C21 C22 123.1(2) . .
C21 C22 C23 113.9(2) . .
C21 C22 H22A 108.8 . .
C23 C22 H22A 108.8 . .
C21 C22 H22B 108.8 . .
C23 C22 H22B 108.8 . .
H22A C22 H22B 107.7 . .
C24 C23 C22 108.8(3) . .
C24 C23 H23A 109.9 . .
C22 C23 H23A 109.9 . .
C24 C23 H23B 109.9 . .
C22 C23 H23B 109.9 . .
H23A C23 H23B 108.3 . .
C23 C24 C25 110.5(3) . .
C23 C24 H24A 109.6 . .
C25 C24 H24A 109.6 . .
C23 C24 H24B 109.6 . .
C25 C24 H24B 109.6 . .
H24A C24 H24B 108.1 . .
N2 C25 C24 113.2(2) . .
N2 C25 H25A 108.9 . .
C24 C25 H25A 108.9 . .
N2 C25 H25B 108.9 . .
C24 C25 H25B 108.9 . .
H25A C25 H25B 107.8 . .
Rh1 O3 H31 102(2) . .
Rh1 O3 H32 124.3(19) . .
H31 O3 H32 122(2) . .
F1 B1 F3 111.4(5) . .
F1 B1 F4 109.5(9) . .
F3 B1 F4 109.9(8) . .
F1 B1 F2 109.7(9) . .
F3 B1 F2 110.8(9) . .
F4 B1 F2 105.2(4) . .

loop_
_geom_bond_atom_site_label_1
_geom_bond_atom_site_label_2
_geom_bond_distance
_geom_bond_site_symmetry_2
Rh1 N1 2.0078(19) .
Rh1 O2 2.0143(16) 5_656
Rh1 N2 2.016(2) .
Rh1 O1 2.0211(16) 5_656
Rh1 O3 2.3071(16) .
Rh1 Rh1 2.3872(3) 5_656
O1 C11 1.293(3) .
O1 Rh1 2.0210(16) 5_656
N1 C11 1.307(3) .
N1 C15 1.475(3) .
C11 C12 1.507(3) .
C12 C13 1.515(4) .
C12 H12A 0.9800 .
C12 H12B 0.9800 .
C13 C14 1.493(4) .
C13 H13A 0.9800 .
C13 H13B 0.9800 .
C14 C15 1.535(4) .
C14 H14A 0.9800 .
C14 H14B 0.9800 .
C15 H15A 0.9800 .
C15 H15B 0.9800 .
O2 C21 1.291(3) .
O2 Rh1 2.0143(16) 5_656
N2 C21 1.302(3) .
N2 C25 1.475(3) .
C21 C22 1.499(3) .
C22 C23 1.518(4) .
C22 H22A 0.9800 .
C22 H22B 0.9800 .
C23 C24 1.491(4) .
C23 H23A 0.9800 .
C23 H23B 0.9800 .
C24 C25 1.519(4) .
C24 H24A 0.9800 .
C24 H24B 0.9800 .
C25 H25A 0.9800 .
C25 H25B 0.9800 .
O3 H31 0.862(10) .
O3 H32 0.861(10) .
B1 F1 1.349(8) .
B1 F3 1.354(7) .
B1 F4 1.377(7) .
B1 F2 1.384(7) .

loop_
_geom_hbond_atom_site_label_D
_geom_hbond_atom_site_label_H
_geom_hbond_atom_site_label_A
_geom_hbond_distance_DH
_geom_hbond_distance_HA
_geom_hbond_distance_DA
_geom_hbond_angle_DHA
_geom_hbond_site_symmetry_A
O3 H31 O1 0.862(10) 1.941(13) 2.788(2) 167(3) 6_556
O3 H32 F4 0.861(10) 1.869(16) 2.725(12) 172(3) 2_656
O3 H32 F2 0.861(10) 1.981(16) 2.840(12) 176(3) .

loop_
_geom_torsion_atom_site_label_1
_geom_torsion_atom_site_label_2
_geom_torsion_atom_site_label_3
_geom_torsion_atom_site_label_4
_geom_torsion
_geom_torsion_site_symmetry_1
O2 Rh1 N1 C11 92.23(19) 5_656
N2 Rh1 N1 C11 -84.47(19) .
O3 Rh1 N1 C11 175.20(18) .
Rh1 Rh1 N1 C11 2.61(18) 5_656
O2 Rh1 N1 C15 -85.96(19) 5_656
N2 Rh1 N1 C15 97.3(2) .
O3 Rh1 N1 C15 -3.0(2) .
Rh1 Rh1 N1 C15 -175.58(19) 5_656
Rh1 O1 C11 N1 0.6(3) 5_656
Rh1 O1 C11 C12 -179.64(15) 5_656
C15 N1 C11 O1 175.5(2) .
Rh1 N1 C11 O1 -2.6(3) .
C15 N1 C11 C12 -4.2(4) .
Rh1 N1 C11 C12 177.73(18) .
O1 C11 C12 C13 168.9(2) .
N1 C11 C12 C13 -11.4(4) .
C11 C12 C13 C14 44.8(3) .
C12 C13 C14 C15 -62.5(3) .
C11 N1 C15 C14 -14.6(4) .
Rh1 N1 C15 C14 163.6(2) .
C13 C14 C15 N1 48.3(4) .
N1 Rh1 N2 C21 84.83(19) .
O1 Rh1 N2 C21 -91.86(19) 5_656
O3 Rh1 N2 C21 -179.44(18) .
Rh1 Rh1 N2 C21 -2.13(18) 5_656
N1 Rh1 N2 C25 -102.6(2) .
O1 Rh1 N2 C25 80.7(2) 5_656
O3 Rh1 N2 C25 -6.8(2) .
Rh1 Rh1 N2 C25 170.47(19) 5_656
Rh1 O2 C21 N2 4.4(3) 5_656
Rh1 O2 C21 C22 -176.77(16) 5_656
C25 N2 C21 O2 -173.1(2) .
Rh1 N2 C21 O2 -0.9(3) .
C25 N2 C21 C22 8.1(4) .
Rh1 N2 C21 C22 -179.68(19) .
O2 C21 C22 C23 -171.3(2) .
N2 C21 C22 C23 7.5(4) .
C21 C22 C23 C24 -41.8(4) .
C22 C23 C24 C25 61.4(4) .
C21 N2 C25 C24 12.0(4) .
Rh1 N2 C25 C24 -160.6(2) .
C23 C24 C25 N2 -47.2(4) .
